data_7129532
loop_
_publ_author_name
'Cao, Haoying'
'Ma, Shanshan'
'Feng, Yanhong'
'Guo, Yawen'
'Jiao, Peng'

_publ_section_title
;
 Synthesis of \b-Nitro Ketone from Geminal Bromonitroalkane and Silyl Enol
 Ether by Visible Light Photoredox Catalysis
;
_journal_name_full 'Chemical Communications'
_journal_paper_doi 10.1039/D1CC06529G
_journal_year 2022
_chemical_formula_moiety 'C12 H13 N O3'
_chemical_formula_sum 'C12 H13 N O3'
_chemical_formula_weight 219.23
_space_group_crystal_system orthorhombic
_space_group_IT_number 29
_space_group_name_Hall 'P 2c -2ac'
_space_group_name_H-M_alt 'P c a 21'
_atom_sites_solution_hydrogens geom
_atom_sites_solution_primary iterative
_audit_creation_date 2021-09-01
_audit_creation_method
;
Olex2 1.5
(compiled 2021.07.19 svn.r715e62df for OlexSys, GUI svn.r6383)
;
_audit_update_record
;
2021-09-05 deposited with the CCDC.	2022-01-05 downloaded from the CCDC.
;
_cell_angle_alpha 90
_cell_angle_beta 90
_cell_angle_gamma 90
_cell_formula_units_Z 4
_cell_length_a 10.0228(5)
_cell_length_b 9.8396(5)
_cell_length_c 11.0400(5)
_cell_measurement_reflns_used 7643
_cell_measurement_temperature 293(2)
_cell_measurement_theta_max 75.0180
_cell_measurement_theta_min 4.4820
_cell_volume 1088.77(9)
_computing_cell_refinement 'CrysAlisPro 1.171.40.84a (Rigaku OD, 2020)'
_computing_data_collection 'CrysAlisPro 1.171.40.84a (Rigaku OD, 2020)'
_computing_data_reduction 'CrysAlisPro 1.171.40.84a (Rigaku OD, 2020)'
_computing_molecular_graphics 'Olex2 1.5 (Dolomanov et al., 2009)'
_computing_publication_material 'Olex2 1.5 (Dolomanov et al., 2009)'
_computing_structure_refinement 'SHELXL-2018/1 (Sheldrick, 2018)'
_computing_structure_solution 'SHELXT 2014/5 (Sheldrick, 2014)'
_diffrn_ambient_environment N~2~
_diffrn_ambient_temperature 100(1)
_diffrn_detector 'Hybrid Pixel Array Detector'
_diffrn_detector_area_resol_mean 10.0000
_diffrn_detector_type HyPix
_diffrn_measured_fraction_theta_full 1.000
_diffrn_measured_fraction_theta_max 0.988
_diffrn_measurement_details
;
List of Runs (angles in degrees, time in seconds):

  # Type    Start    End  Width  t~exp~   \w     \q     \k     \f   Frames
#--------------------------------------------------------------------------
  1  \w    -25.00  70.00   0.50    0.22    --   46.95 -78.00 104.00  190
  2  \w     32.00 113.00   0.50    0.90    --  104.75 -78.00 104.00  162
  3  \w     32.00  73.00   0.50    0.90    --  104.75 -61.00 -60.00   82
  4  \w     32.00 109.00   0.50    0.90    --  104.75 -94.00   0.00  154
  5  \w     32.00 109.00   0.50    0.90    --  104.75 -94.00-150.00  154
  6  \w     32.00 117.00   0.50    0.90    --  104.75-125.00-150.00  170
  7  \w     32.00  73.00   0.50    0.90    --  104.75 -61.00  60.00   82
  8  \w     32.00 117.00   0.50    0.90    --  104.75-125.00 150.00  170
  9  \w     88.00 178.00   0.50    0.90    --  104.75  61.00 -90.00  180
 10  \w     92.00 177.00   0.50    0.90    --  104.75  45.00 -30.00  170
 11  \w     82.00 178.00   0.50    0.90    --  104.75  78.00-130.00  192
 12  \w     92.00 177.00   0.50    0.90    --  104.75  45.00-150.00  170
 13  \w     24.00 119.00   0.50    0.22    --   46.95  78.00-130.00  190
 14  \w     24.00  82.00   0.50    0.22    --   46.95  77.00  30.00  116
 15  \w     92.00 177.00   0.50    0.90    --  104.75  45.00 150.00  170
 16  \w     24.00 119.00   0.50    0.22    --   46.95  77.00 -30.00  190
 17  \w    -24.00  29.00   0.50    0.22    --  -46.95  19.00-120.00  106
 18  \w    -24.00  29.00   0.50    0.22    --  -46.95  19.00-150.00  106
 19  \w    -70.00  26.00   0.50    0.22    --  -46.95  78.00-130.00  192
 20  \w    -27.00  28.00   0.50    0.22    --   46.95 -19.00 120.00  110
 21  \w    -40.00  26.00   0.50    0.22    --  -46.95  37.00  90.00  132
 22  \w    -69.00 -29.00   0.50    0.90    -- -102.00  61.00  90.00   80
 23  \w    -69.00 -29.00   0.50    0.90    -- -102.00  61.00 120.00   80
 24  \w    -69.00 -29.00   0.50    0.90    -- -102.00  61.00  60.00   80
 25  \w    -69.00 -29.00   0.50    0.90    -- -102.00  61.00 -60.00   80
 26  \w    -69.00 -29.00   0.50    0.90    -- -102.00  61.00-180.00   80
 27  \w   -109.00 -29.00   0.50    0.90    -- -102.00  78.00-130.00  160
 28  \w   -117.00 -29.00   0.50    0.90    -- -102.00 125.00   0.00  176
 29  \w   -118.00 -32.00   0.50    0.22    --  -46.95 -57.00 150.00  172
 30  \w   -119.00 -24.00   0.50    0.22    --  -46.95 -78.00 104.00  190
 31  \w   -119.00 -71.00   0.50    0.22    --  -46.95-125.00 -90.00   96
 32  \w   -119.00 -71.00   0.50    0.22    --  -46.95-125.00-180.00   96
 33  \w   -175.00 -89.00   0.50    0.90    -- -102.00 -30.00 -30.00  172
 34  \w   -175.00 -79.00   0.50    0.90    -- -102.00 -78.00 104.00  192
 35  \w   -175.00 -79.00   0.50    0.90    -- -102.00 -77.00  90.00  192
 36  \w   -175.00 -88.00   0.50    0.90    -- -102.00 -15.00   0.00  174
 37  \w   -175.00 -89.00   0.50    0.90    -- -102.00 -30.00-180.00  172
 38  \w   -175.00 -81.00   0.50    0.90    -- -102.00 -94.00  60.00  188
;
_diffrn_measurement_device 'four-circle diffractometer'
_diffrn_measurement_device_type 'XtaLAB Synergy R, DW system, HyPix'
_diffrn_measurement_method '\w scans'
_diffrn_orient_matrix_type 'CrysAlisPro convention (1999,Acta A55,543-557)'
_diffrn_orient_matrix_UB_11 0.1282518000
_diffrn_orient_matrix_UB_12 -0.0764029000
_diffrn_orient_matrix_UB_13 0.0360169000
_diffrn_orient_matrix_UB_21 -0.0272135000
_diffrn_orient_matrix_UB_22 -0.1063974000
_diffrn_orient_matrix_UB_23 -0.0994764000
_diffrn_orient_matrix_UB_31 0.0801236000
_diffrn_orient_matrix_UB_32 0.0857988000
_diffrn_orient_matrix_UB_33 -0.0910452000
_diffrn_radiation_monochromator mirror
_diffrn_radiation_probe x-ray
_diffrn_radiation_type CuK\a
_diffrn_radiation_wavelength 1.54184
_diffrn_reflns_av_R_equivalents 0.0938
_diffrn_reflns_av_unetI/netI 0.0357
_diffrn_reflns_Laue_measured_fraction_full 1.000
_diffrn_reflns_Laue_measured_fraction_max 0.988
_diffrn_reflns_limit_h_max 12
_diffrn_reflns_limit_h_min -12
_diffrn_reflns_limit_k_max 12
_diffrn_reflns_limit_k_min -12
_diffrn_reflns_limit_l_max 13
_diffrn_reflns_limit_l_min -13
_diffrn_reflns_number 18412
_diffrn_reflns_point_group_measured_fraction_full 0.988
_diffrn_reflns_point_group_measured_fraction_max 0.958
_diffrn_reflns_theta_full 67.684
_diffrn_reflns_theta_max 76.770
_diffrn_reflns_theta_min 4.494
_diffrn_source 'Rotating-anode X-ray tube'
_diffrn_source_type 'Rigaku (Cu) X-ray Source'
_exptl_absorpt_coefficient_mu 0.798
_exptl_absorpt_correction_T_max 1.00000
_exptl_absorpt_correction_T_min 0.59969
_exptl_absorpt_correction_type multi-scan
_exptl_absorpt_process_details
;
CrysAlisPro 1.171.40.84a (Rigaku Oxford Diffraction, 2020)
Empirical absorption correction using spherical harmonics,
implemented in SCALE3 ABSPACK scaling algorithm.
;
_exptl_crystal_colour 'clear light colourless'
_exptl_crystal_density_diffrn 1.337
_exptl_crystal_description plate
_exptl_crystal_F_000 464
_exptl_crystal_size_max 0.4
_exptl_crystal_size_mid 0.15
_exptl_crystal_size_min 0.05
_refine_diff_density_max 0.217
_refine_diff_density_min -0.308
_refine_diff_density_rms 0.059
_refine_ls_abs_structure_details
;
 Flack x determined using 828 quotients [(I+)-(I-)]/[(I+)+(I-)]
 (Parsons, Flack and Wagner, Acta Cryst. B69 (2013) 249-259).
;
_refine_ls_abs_structure_Flack -0.1(2)
_refine_ls_extinction_coef 0.0037(16)
_refine_ls_extinction_expression Fc^*^=kFc[1+0.001xFc^2^\l^3^/sin(2\q)]^-1/4^
_refine_ls_extinction_method 'SHELXL-2018/3 (Sheldrick 2018)'
_refine_ls_goodness_of_fit_ref 1.127
_refine_ls_hydrogen_treatment constr
_refine_ls_matrix_type full
_refine_ls_number_parameters 146
_refine_ls_number_reflns 2207
_refine_ls_number_restraints 1
_refine_ls_restrained_S_all 1.127
_refine_ls_R_factor_all 0.0580
_refine_ls_R_factor_gt 0.0540
_refine_ls_shift/su_max 0.000
_refine_ls_shift/su_mean 0.000
_refine_ls_structure_factor_coef Fsqd
_refine_ls_weighting_details 'w=1/[\s^2^(Fo^2^)+(0.0955P)^2^+0.2696P] where P=(Fo^2^+2Fc^2^)/3'
_refine_ls_weighting_scheme calc
_refine_ls_wR_factor_gt 0.1557
_refine_ls_wR_factor_ref 0.1625
_reflns_Friedel_coverage 0.836
_reflns_Friedel_fraction_full 0.974
_reflns_Friedel_fraction_max 0.925
_reflns_number_gt 2039
_reflns_number_total 2207
_reflns_threshold_expression 'I > 2\s(I)'
_cod_data_source_file d1cc06529g2.cif
_cod_data_source_block 20210615b
_cod_database_code 7129532
_shelx_shelxl_version_number 2018/3
_chemical_oxdiff_formula C1H1N1O1
_shelx_space_group_comment
;
The symmetry employed for this shelxl refinement is uniquely defined
by the following loop, which should always be used as a source of
symmetry information in preference to the above space-group names.
They are only intended as comments.
;
_diffrn_oxdiff_digest_frames
;
0179eb7419a8aabd035365d23dc4e0ea1300065fa83
;
_reflns_odcompleteness_completeness 100.00
_reflns_odcompleteness_iscentric 1
_reflns_odcompleteness_theta 66.97
_olex2_refinement_description
;
1.a Secondary CH2 refined with riding coordinates:
 C9(H9A,H9B), C13(H13A,H13B), C12(H12A,H12B), C11(H11A,H11B)
1.b Aromatic/amide H refined with riding coordinates:
 C6(H6), C5(H5), C2(H2), C4(H4), C3(H3)
;
_olex2_submission_special_instructions 'No special instructions were received'
_oxdiff_exptl_absorpt_empirical_details
;
Empirical correction (ABSPACK) includes:
- Absorption correction using spherical harmonics
- Frame scaling
;
_oxdiff_exptl_absorpt_empirical_full_max 1.622
_oxdiff_exptl_absorpt_empirical_full_min 0.606

loop_
_space_group_symop_operation_xyz
'x, y, z'
'-x, -y, z+1/2'
'x+1/2, -y, z'
'-x+1/2, y, z+1/2'

loop_
_atom_site_label
_atom_site_type_symbol
_atom_site_fract_x
_atom_site_fract_y
_atom_site_fract_z
_atom_site_U_iso_or_equiv
_atom_site_adp_type
_atom_site_occupancy
_atom_site_site_symmetry_order
_atom_site_calc_flag
_atom_site_refinement_flags_posn
_atom_site_refinement_flags_adp
_atom_site_refinement_flags_occupancy
_atom_site_disorder_assembly
_atom_site_disorder_group
O8 O -0.1510(2) -0.5406(3) -0.4400(3) 0.0461(7) Uani 1 1 d . . . . .
O16 O -0.1395(3) -0.5605(3) -0.7146(3) 0.0507(7) Uani 1 1 d . . . . .
O15 O -0.1195(3) -0.7722(3) -0.6678(3) 0.0570(8) Uani 1 1 d . . . . .
N14 N -0.1795(3) -0.6641(3) -0.6650(3) 0.0429(7) Uani 1 1 d . . . . .
C7 C -0.2450(3) -0.4687(4) -0.4691(3) 0.0403(8) Uani 1 1 d . . . . .
C1 C -0.2622(4) -0.3303(4) -0.4175(3) 0.0410(8) Uani 1 1 d . . . . .
C6 C -0.3696(4) -0.2467(4) -0.4486(4) 0.0459(9) Uani 1 1 d . . . . .
H6 H -0.433173 -0.277265 -0.503563 0.055 Uiso 1 1 calc R . . . .
C5 C -0.3816(4) -0.1190(5) -0.3980(4) 0.0514(10) Uani 1 1 d . . . . .
H5 H -0.453441 -0.063975 -0.419193 0.062 Uiso 1 1 calc R . . . .
C9 C -0.3449(4) -0.5197(4) -0.5612(4) 0.0432(8) Uani 1 1 d . . . . .
H9A H -0.433152 -0.518217 -0.525125 0.052 Uiso 1 1 calc R . . . .
H9B H -0.345709 -0.458071 -0.629791 0.052 Uiso 1 1 calc R . . . .
C2 C -0.1677(4) -0.2813(4) -0.3353(4) 0.0446(9) Uani 1 1 d . . . . .
H2 H -0.095189 -0.335514 -0.314482 0.054 Uiso 1 1 calc R . . . .
C10 C -0.3164(4) -0.6606(4) -0.6059(3) 0.0419(9) Uani 1 1 d . . . . .
C4 C -0.2873(5) -0.0718(5) -0.3158(4) 0.0534(10) Uani 1 1 d . . . . .
H4 H -0.295916 0.014187 -0.281788 0.064 Uiso 1 1 calc R . . . .
C3 C -0.1801(5) -0.1544(5) -0.2849(4) 0.0508(10) Uani 1 1 d . . . . .
H3 H -0.116585 -0.123648 -0.229873 0.061 Uiso 1 1 calc R . . . .
C13 C -0.3427(4) -0.7784(5) -0.5177(4) 0.0490(10) Uani 1 1 d . . . . .
H13A H -0.366378 -0.749142 -0.436563 0.059 Uiso 1 1 calc R . . . .
H13B H -0.271933 -0.845543 -0.515580 0.059 Uiso 1 1 calc R . . . .
C12 C -0.4634(5) -0.8207(5) -0.5956(4) 0.0562(11) Uani 1 1 d . . . . .
H12A H -0.461103 -0.915156 -0.620698 0.067 Uiso 1 1 calc R . . . .
H12B H -0.548758 -0.798551 -0.559084 0.067 Uiso 1 1 calc R . . . .
C11 C -0.4207(4) -0.7209(4) -0.6955(4) 0.0482(9) Uani 1 1 d . . . . .
H11A H -0.489994 -0.657371 -0.719048 0.058 Uiso 1 1 calc R . . . .
H11B H -0.381536 -0.764498 -0.765814 0.058 Uiso 1 1 calc R . . . .

loop_
_atom_site_aniso_label
_atom_site_aniso_U_11
_atom_site_aniso_U_22
_atom_site_aniso_U_33
_atom_site_aniso_U_23
_atom_site_aniso_U_13
_atom_site_aniso_U_12
O8 0.0378(12) 0.0626(16) 0.0380(13) -0.0013(11) -0.0044(11) 0.0082(12)
O16 0.0437(15) 0.0677(17) 0.0408(15) 0.0054(13) 0.0013(12) -0.0104(12)
O15 0.0481(16) 0.0601(17) 0.063(2) -0.0113(15) 0.0046(15) 0.0065(13)
N14 0.0371(15) 0.0581(18) 0.0334(15) -0.0037(14) -0.0038(13) -0.0039(14)
C7 0.0342(16) 0.0565(19) 0.0302(16) 0.0069(14) 0.0018(13) 0.0017(15)
C1 0.0360(17) 0.0559(19) 0.0311(16) 0.0061(15) 0.0062(13) -0.0002(15)
C6 0.0401(18) 0.056(2) 0.0416(19) 0.0093(16) 0.0011(17) -0.0008(15)
C5 0.047(2) 0.056(2) 0.052(2) 0.0072(18) 0.0005(18) 0.0043(18)
C9 0.0332(16) 0.060(2) 0.0370(18) 0.0056(16) -0.0038(13) -0.0001(16)
C2 0.043(2) 0.058(2) 0.0321(17) 0.0042(16) -0.0012(15) 0.0003(18)
C10 0.0278(15) 0.060(2) 0.0376(19) 0.0060(16) 0.0002(13) -0.0022(15)
C4 0.058(3) 0.055(2) 0.048(2) 0.0032(18) 0.0060(19) -0.0053(19)
C3 0.051(2) 0.061(2) 0.040(2) 0.0020(18) -0.0045(17) -0.0048(18)
C13 0.0402(18) 0.064(2) 0.043(2) 0.0083(18) 0.0001(16) 0.0023(18)
C12 0.058(2) 0.070(2) 0.041(2) -0.0080(19) 0.0065(19) -0.017(2)
C11 0.0370(18) 0.056(2) 0.051(2) -0.0006(17) -0.0075(17) -0.0018(16)

loop_
_atom_type_symbol
_atom_type_description
_atom_type_scat_dispersion_real
_atom_type_scat_dispersion_imag
_atom_type_scat_source
C C 0.0181 0.0091 'International Tables Vol C Tables 4.2.6.8 and 6.1.1.4'
H H 0.0000 0.0000 'International Tables Vol C Tables 4.2.6.8 and 6.1.1.4'
N N 0.0311 0.0180 'International Tables Vol C Tables 4.2.6.8 and 6.1.1.4'
O O 0.0492 0.0322 'International Tables Vol C Tables 4.2.6.8 and 6.1.1.4'

loop_
_geom_angle_atom_site_label_1
_geom_angle_atom_site_label_2
_geom_angle_atom_site_label_3
_geom_angle
_geom_angle_site_symmetry_1
_geom_angle_site_symmetry_3
_geom_angle_publ_flag
O16 N14 C10 118.0(3) . . ?
O15 N14 O16 123.5(3) . . ?
O15 N14 C10 118.3(3) . . ?
O8 C7 C1 121.3(3) . . ?
O8 C7 C9 119.7(3) . . ?
C1 C7 C9 119.0(3) . . ?
C6 C1 C7 122.3(4) . . ?
C6 C1 C2 118.6(4) . . ?
C2 C1 C7 119.1(3) . . ?
C1 C6 H6 119.9 . . ?
C5 C6 C1 120.3(4) . . ?
C5 C6 H6 119.9 . . ?
C6 C5 H5 119.7 . . ?
C6 C5 C4 120.5(4) . . ?
C4 C5 H5 119.7 . . ?
C7 C9 H9A 108.8 . . ?
C7 C9 H9B 108.8 . . ?
H9A C9 H9B 107.7 . . ?
C10 C9 C7 113.7(3) . . ?
C10 C9 H9A 108.8 . . ?
C10 C9 H9B 108.8 . . ?
C1 C2 H2 119.5 . . ?
C3 C2 C1 121.1(4) . . ?
C3 C2 H2 119.5 . . ?
N14 C10 C13 114.2(3) . . ?
N14 C10 C11 109.0(3) . . ?
C9 C10 N14 109.5(3) . . ?
C9 C10 C13 117.1(3) . . ?
C9 C10 C11 115.7(3) . . ?
C13 C10 C11 90.0(3) . . ?
C5 C4 H4 120.3 . . ?
C5 C4 C3 119.4(4) . . ?
C3 C4 H4 120.3 . . ?
C2 C3 C4 120.1(4) . . ?
C2 C3 H3 119.9 . . ?
C4 C3 H3 119.9 . . ?
C10 C13 H13A 113.8 . . ?
C10 C13 H13B 113.8 . . ?
C10 C13 C12 89.2(3) . . ?
H13A C13 H13B 111.0 . . ?
C12 C13 H13A 113.8 . . ?
C12 C13 H13B 113.8 . . ?
C13 C12 H12A 113.6 . . ?
C13 C12 H12B 113.6 . . ?
H12A C12 H12B 110.8 . . ?
C11 C12 C13 90.5(3) . . ?
C11 C12 H12A 113.6 . . ?
C11 C12 H12B 113.6 . . ?
C10 C11 H11A 113.9 . . ?
C10 C11 H11B 113.9 . . ?
C12 C11 C10 88.6(3) . . ?
C12 C11 H11A 113.9 . . ?
C12 C11 H11B 113.9 . . ?
H11A C11 H11B 111.1 . . ?

loop_
_geom_bond_atom_site_label_1
_geom_bond_atom_site_label_2
_geom_bond_distance
_geom_bond_site_symmetry_2
_geom_bond_publ_flag
O8 C7 1.222(4) . ?
O16 N14 1.225(4) . ?
O15 N14 1.222(4) . ?
N14 C10 1.520(5) . ?
C7 C1 1.486(5) . ?
C7 C9 1.512(5) . ?
C1 C6 1.398(5) . ?
C1 C2 1.398(5) . ?
C6 H6 0.9300 . ?
C6 C5 1.381(7) . ?
C5 H5 0.9300 . ?
C5 C4 1.390(7) . ?
C9 H9A 0.9700 . ?
C9 H9B 0.9700 . ?
C9 C10 1.499(6) . ?
C2 H2 0.9300 . ?
C2 C3 1.373(7) . ?
C10 C13 1.537(5) . ?
C10 C11 1.557(5) . ?
C4 H4 0.9300 . ?
C4 C3 1.390(7) . ?
C3 H3 0.9300 . ?
C13 H13A 0.9700 . ?
C13 H13B 0.9700 . ?
C13 C12 1.542(6) . ?
C12 H12A 0.9700 . ?
C12 H12B 0.9700 . ?
C12 C11 1.538(6) . ?
C11 H11A 0.9700 . ?
C11 H11B 0.9700 . ?

loop_
_geom_torsion_atom_site_label_1
_geom_torsion_atom_site_label_2
_geom_torsion_atom_site_label_3
_geom_torsion_atom_site_label_4
_geom_torsion
_geom_torsion_site_symmetry_1
_geom_torsion_site_symmetry_2
_geom_torsion_site_symmetry_3
_geom_torsion_site_symmetry_4
_geom_torsion_publ_flag
O8 C7 C1 C6 -179.4(4) . . . . ?
O8 C7 C1 C2 0.9(5) . . . . ?
O8 C7 C9 C10 1.2(5) . . . . ?
O16 N14 C10 C9 -30.6(4) . . . . ?
O16 N14 C10 C13 -164.2(3) . . . . ?
O16 N14 C10 C11 96.9(4) . . . . ?
O15 N14 C10 C9 154.4(3) . . . . ?
O15 N14 C10 C13 20.8(5) . . . . ?
O15 N14 C10 C11 -78.1(4) . . . . ?
N14 C10 C13 C12 -121.0(3) . . . . ?
N14 C10 C11 C12 125.8(3) . . . . ?
C7 C1 C6 C5 179.9(3) . . . . ?
C7 C1 C2 C3 -179.6(4) . . . . ?
C7 C9 C10 N14 -59.7(4) . . . . ?
C7 C9 C10 C13 72.5(4) . . . . ?
C7 C9 C10 C11 176.7(3) . . . . ?
C1 C7 C9 C10 -179.9(3) . . . . ?
C1 C6 C5 C4 0.1(6) . . . . ?
C1 C2 C3 C4 -0.5(6) . . . . ?
C6 C1 C2 C3 0.7(6) . . . . ?
C6 C5 C4 C3 0.2(6) . . . . ?
C5 C4 C3 C2 0.0(6) . . . . ?
C9 C7 C1 C6 1.7(5) . . . . ?
C9 C7 C1 C2 -178.0(4) . . . . ?
C9 C10 C13 C12 109.1(4) . . . . ?
C9 C10 C11 C12 -110.3(4) . . . . ?
C2 C1 C6 C5 -0.5(6) . . . . ?
C10 C13 C12 C11 10.2(3) . . . . ?
C13 C10 C11 C12 10.1(3) . . . . ?
C13 C12 C11 C10 -10.1(3) . . . . ?
C11 C10 C13 C12 -10.1(3) . . . . ?
